data_7102017
loop_
_publ_author_name
'Zheng, Shao-Liang'
'Messerschmidt, Marc'
'Coppens, Philip'

_publ_section_title
;
 Single-crystal-to-single-crystal E--&gt;Z and Z--&gt;E isomerizations
 of 3-chloroacrylic acid within the nanocavities of a supramolecular
 framework.
;
_journal_issue 26
_journal_name_full 'Chemical communications (Cambridge, England)'
_journal_page_first 2735
_journal_page_last 2737
_journal_paper_doi 10.1039/b703378h
_journal_year 2007
_chemical_formula_sum 'C41 H54 Cl O13.5'
_chemical_formula_weight 798.29
_chemical_melting_point ?
_chemical_name_common CECR-E-HClA-2MeOH-1.5H2O@90k-2h
_chemical_name_systematic
;
?
;
_space_group_IT_number 2
_symmetry_cell_setting triclinic
_symmetry_space_group_name_Hall '-P 1'
_symmetry_space_group_name_H-M 'P -1'
_atom_sites_solution_hydrogens geom
_atom_sites_solution_primary direct
_atom_sites_solution_secondary difmap
_audit_creation_method SHELXL-97
_cell_angle_alpha 99.0890(11)
_cell_angle_beta 109.3441(10)
_cell_angle_gamma 95.2480(11)
_cell_formula_units_Z 2
_cell_length_a 11.3717(4)
_cell_length_b 13.3231(5)
_cell_length_c 14.6367(5)
_cell_measurement_reflns_used 675
_cell_measurement_temperature 90(2)
_cell_measurement_theta_max 25
_cell_measurement_theta_min 2.5
_cell_volume 2041.34(13)
_computing_cell_refinement 'Bruker SMART'
_computing_data_collection 'Bruker SMART'
_computing_data_reduction 'Bruker SAINT'
_computing_molecular_graphics 'Bruker SHELXTL'
_computing_publication_material 'Bruker SHELXTL'
_computing_structure_refinement 'SHELXL-97 (Sheldrick, 1997)'
_computing_structure_solution 'SHELXS-97 (Sheldrick, 1990)'
_diffrn_ambient_temperature 90(2)
_diffrn_measured_fraction_theta_full 1.000
_diffrn_measured_fraction_theta_max 1.000
_diffrn_measurement_device_type 'CCD area detector'
_diffrn_measurement_method 'phi and omega scans'
_diffrn_radiation_monochromator graphite
_diffrn_radiation_source 'fine-focus sealed tube'
_diffrn_radiation_type MoK\a
_diffrn_radiation_wavelength 0.71073
_diffrn_reflns_av_R_equivalents 0.0189
_diffrn_reflns_av_sigmaI/netI 0.0302
_diffrn_reflns_limit_h_max 11
_diffrn_reflns_limit_h_min -13
_diffrn_reflns_limit_k_max 15
_diffrn_reflns_limit_k_min -15
_diffrn_reflns_limit_l_max 16
_diffrn_reflns_limit_l_min -17
_diffrn_reflns_number 14686
_diffrn_reflns_theta_full 25.00
_diffrn_reflns_theta_max 25.00
_diffrn_reflns_theta_min 1.51
_exptl_absorpt_coefficient_mu 0.159
_exptl_absorpt_correction_T_max 0.9841
_exptl_absorpt_correction_T_min 0.9747
_exptl_absorpt_correction_type 'empirical SADABS'
_exptl_absorpt_process_details 'Blessing, R. (1995) Acta Crystallogr., A51, 33-38'
_exptl_crystal_colour 'pale yellow'
_exptl_crystal_density_diffrn 1.299
_exptl_crystal_density_method 'not measured'
_exptl_crystal_description block
_exptl_crystal_F_000 850
_exptl_crystal_size_max 0.16
_exptl_crystal_size_mid 0.12
_exptl_crystal_size_min 0.10
_refine_diff_density_max 0.654
_refine_diff_density_min -0.774
_refine_diff_density_rms 0.067
_refine_ls_extinction_method none
_refine_ls_goodness_of_fit_ref 1.181
_refine_ls_hydrogen_treatment constr
_refine_ls_matrix_type full
_refine_ls_number_parameters 546
_refine_ls_number_reflns 7191
_refine_ls_number_restraints 6
_refine_ls_restrained_S_all 1.184
_refine_ls_R_factor_all 0.0792
_refine_ls_R_factor_gt 0.0621
_refine_ls_shift/su_max 0.000
_refine_ls_shift/su_mean 0.000
_refine_ls_structure_factor_coef Fsqd
_refine_ls_weighting_details 'calc w=1/[\s^2^(Fo^2^)+(0.0694P)^2^+2.3738P] where P=(Fo^2^+2Fc^2^)/3'
_refine_ls_weighting_scheme calc
_refine_ls_wR_factor_gt 0.1638
_refine_ls_wR_factor_ref 0.1753
_reflns_number_gt 5640
_reflns_number_total 7191
_reflns_threshold_expression >2sigma(I)
_cod_data_source_file b703378h.txt
_cod_data_source_block CECR-E-HClA-2MeOH-1.5H2O@90k-2h
_cod_depositor_comments
;
The following automatic conversions were performed:
'_symmetry_cell_setting' value 'Triclinic' changed to 'triclinic'
according to '/home/saulius/struct/CIF-dictionaries/cif_core.dic'
dictionary named 'cif_core.dic' version 2.4.1 from 2010-06-29.

Automatic conversion script
Id: cif_fix_enum 1527 2010-12-29 10:47:43Z saulius 

The following automatic conversions were performed:

'_chemical_melting_point' value 'not measured' was changed to '?' -
the value is undefined or not given.

Automatic conversion script
Id: cif_fix_values 1646 2011-03-28 12:23:43Z adriana 
;
_cod_original_sg_symbol_H-M P-1
_cod_original_formula_sum 'C41 H54 Cl O13.50'
_cod_database_code 7102017

loop_
_symmetry_equiv_pos_as_xyz
'x, y, z'
'-x, -y, -z'

loop_
_atom_site_label
_atom_site_type_symbol
_atom_site_fract_x
_atom_site_fract_y
_atom_site_fract_z
_atom_site_U_iso_or_equiv
_atom_site_adp_type
_atom_site_occupancy
_atom_site_symmetry_multiplicity
_atom_site_calc_flag
_atom_site_refinement_flags
_atom_site_disorder_assembly
_atom_site_disorder_group
O1 O 0.79630(18) 0.60488(14) 0.57895(14) 0.0229(4) Uani 1 1 d . . .
O2 O 0.41995(17) 0.60451(15) 0.31321(14) 0.0251(4) Uani 1 1 d . . .
O3 O 0.32088(18) 0.65276(15) 0.13108(14) 0.0244(4) Uani 1 1 d . . .
O4 O 0.54845(19) 0.61341(16) -0.09486(13) 0.0272(5) Uani 1 1 d . . .
O5 O 0.77598(18) 0.54393(15) -0.03752(14) 0.0263(5) Uani 1 1 d . . .
O6 O 1.14387(18) 0.54085(15) 0.23557(15) 0.0272(5) Uani 1 1 d . . .
O7 O 1.28839(19) 0.59643(15) 0.44331(15) 0.0284(5) Uani 1 1 d . . .
O8 O 1.05232(18) 0.63247(15) 0.65267(14) 0.0250(4) Uani 1 1 d . . .
C1 C 0.7841(2) 0.7442(2) 0.49416(18) 0.0172(5) Uani 1 1 d . . .
C2 C 0.7277(3) 0.6513(2) 0.50508(19) 0.0184(6) Uani 1 1 d . . .
C3 C 0.6069(3) 0.6071(2) 0.44409(19) 0.0198(6) Uani 1 1 d . . .
H3A H 0.5699 0.5442 0.4530 0.024 Uiso 1 1 calc R . .
C4 C 0.5392(2) 0.6548(2) 0.36956(19) 0.0188(6) Uani 1 1 d . . .
C5 C 0.5905(2) 0.7480(2) 0.35609(18) 0.0170(5) Uani 1 1 d . . .
C6 C 0.7127(2) 0.79017(19) 0.41977(18) 0.0167(5) Uani 1 1 d . . .
H6A H 0.7492 0.8538 0.4119 0.020 Uiso 1 1 calc R . .
C7 C 0.5166(2) 0.8002(2) 0.27400(18) 0.0177(5) Uani 1 1 d . . .
H7A H 0.4262 0.7872 0.2681 0.021 Uiso 1 1 calc R . .
C8 C 0.5236(3) 0.7498(2) 0.17430(19) 0.0182(6) Uani 1 1 d . . .
C9 C 0.4246(3) 0.6780(2) 0.10564(19) 0.0202(6) Uani 1 1 d . . .
C10 C 0.4310(3) 0.6327(2) 0.0155(2) 0.0231(6) Uani 1 1 d . . .
H10A H 0.3623 0.5844 -0.0307 0.028 Uiso 1 1 calc R . .
C11 C 0.5378(3) 0.6580(2) -0.00686(19) 0.0214(6) Uani 1 1 d . . .
C12 C 0.6402(2) 0.7289(2) 0.05998(19) 0.0189(6) Uani 1 1 d . . .
C13 C 0.6299(2) 0.77195(19) 0.14947(19) 0.0179(5) Uani 1 1 d . . .
H13A H 0.6992 0.8192 0.1963 0.021 Uiso 1 1 calc R . .
C14 C 0.7586(3) 0.7575(2) 0.03632(19) 0.0198(6) Uani 1 1 d . . .
H14A H 0.7363 0.7313 -0.0362 0.024 Uiso 1 1 calc R . .
C15 C 0.8633(2) 0.7007(2) 0.08856(18) 0.0183(6) Uani 1 1 d . . .
C16 C 0.8651(3) 0.5980(2) 0.05024(19) 0.0207(6) Uani 1 1 d . . .
C17 C 0.9573(3) 0.5439(2) 0.0982(2) 0.0222(6) Uani 1 1 d . . .
H17A H 0.9557 0.4740 0.0709 0.027 Uiso 1 1 calc R . .
C18 C 1.0517(3) 0.5921(2) 0.1862(2) 0.0211(6) Uani 1 1 d . . .
C19 C 1.0553(2) 0.6952(2) 0.22779(19) 0.0179(5) Uani 1 1 d . . .
C20 C 0.9604(2) 0.7461(2) 0.17747(18) 0.0179(5) Uani 1 1 d . . .
H20A H 0.9616 0.8158 0.2051 0.021 Uiso 1 1 calc R . .
C21 C 1.1611(2) 0.7448(2) 0.32460(19) 0.0190(6) Uani 1 1 d . . .
H21A H 1.2381 0.7152 0.3226 0.023 Uiso 1 1 calc R . .
C22 C 1.1329(2) 0.7143(2) 0.41263(18) 0.0181(6) Uani 1 1 d . . .
C23 C 1.1951(3) 0.6441(2) 0.4648(2) 0.0202(6) Uani 1 1 d . . .
C24 C 1.1663(3) 0.6178(2) 0.5440(2) 0.0233(6) Uani 1 1 d . . .
H24A H 1.2088 0.5693 0.5783 0.028 Uiso 1 1 calc R . .
C25 C 1.0758(3) 0.6623(2) 0.57292(19) 0.0207(6) Uani 1 1 d . . .
C26 C 1.0133(2) 0.7348(2) 0.52527(18) 0.0176(5) Uani 1 1 d . . .
C27 C 1.0423(2) 0.7570(2) 0.44452(19) 0.0185(6) Uani 1 1 d . . .
H27A H 0.9978 0.8040 0.4092 0.022 Uiso 1 1 calc R . .
C28 C 0.9187(2) 0.7889(2) 0.56085(19) 0.0180(5) Uani 1 1 d . . .
H28A H 0.9287 0.7730 0.6273 0.022 Uiso 1 1 calc R . .
C29 C 0.5556(3) 0.9177(2) 0.2964(2) 0.0216(6) Uani 1 1 d . . .
H29A H 0.5539 0.9466 0.3625 0.026 Uiso 1 1 calc R . .
H29B H 0.6432 0.9335 0.2982 0.026 Uiso 1 1 calc R . .
C30 C 0.4693(3) 0.9691(2) 0.2199(2) 0.0306(7) Uani 1 1 d . . .
H30A H 0.4968 1.0437 0.2378 0.046 Uiso 1 1 calc R . .
H30B H 0.3824 0.9539 0.2179 0.046 Uiso 1 1 calc R . .
H30C H 0.4732 0.9428 0.1547 0.046 Uiso 1 1 calc R . .
C31 C 0.7963(3) 0.8741(2) 0.0544(2) 0.0244(6) Uani 1 1 d . . .
H31A H 0.8746 0.8893 0.0402 0.029 Uiso 1 1 calc R . .
H31B H 0.8139 0.9041 0.1248 0.029 Uiso 1 1 calc R . .
C32 C 0.6923(3) 0.9243(2) -0.0105(2) 0.0339(7) Uani 1 1 d . . .
H32A H 0.7202 0.9986 0.0019 0.051 Uiso 1 1 calc R . .
H32B H 0.6156 0.9117 0.0052 0.051 Uiso 1 1 calc R . .
H32C H 0.6745 0.8947 -0.0803 0.051 Uiso 1 1 calc R . .
C33 C 1.1939(3) 0.8615(2) 0.3378(2) 0.0210(6) Uani 1 1 d . . .
H33A H 1.2098 0.8772 0.2786 0.025 Uiso 1 1 calc R . .
H33B H 1.1208 0.8940 0.3427 0.025 Uiso 1 1 calc R . .
C34 C 1.3094(3) 0.9077(2) 0.4294(2) 0.0281(7) Uani 1 1 d . . .
H34A H 1.3259 0.9823 0.4348 0.042 Uiso 1 1 calc R . .
H34B H 1.3827 0.8773 0.4240 0.042 Uiso 1 1 calc R . .
H34C H 1.2938 0.8931 0.4883 0.042 Uiso 1 1 calc R . .
C35 C 0.9473(3) 0.9063(2) 0.5759(2) 0.0223(6) Uani 1 1 d . . .
H35A H 0.9454 0.9250 0.5126 0.027 Uiso 1 1 calc R . .
H35B H 0.8807 0.9372 0.5948 0.027 Uiso 1 1 calc R . .
C36 C 1.0755(3) 0.9509(2) 0.6552(2) 0.0294(7) Uani 1 1 d . . .
H36A H 1.0898 1.0258 0.6617 0.044 Uiso 1 1 calc R . .
H36B H 1.1419 0.9212 0.6364 0.044 Uiso 1 1 calc R . .
H36C H 1.0770 0.9344 0.7185 0.044 Uiso 1 1 calc R . .
O2S O 0.7761(3) 0.2709(3) 0.1714(2) 0.0666(9) Uani 1 1 d . . .
H2S H 0.8255 0.2921 0.2247 0.100 Uiso 1 1 d R . .
C2S C 0.6777(4) 0.2056(4) 0.1806(3) 0.0593(11) Uani 1 1 d . . .
H2S1 H 0.7113 0.1737 0.2379 0.089 Uiso 1 1 calc R . .
H2S2 H 0.6404 0.1519 0.1207 0.089 Uiso 1 1 calc R . .
H2S3 H 0.6129 0.2458 0.1896 0.089 Uiso 1 1 calc R . .
O1W O 0.3244(5) 0.5391(3) 0.7710(3) 0.0436(13) Uani 0.50 1 d P A 1
H1WA H 0.2587 0.4898 0.7207 0.065 Uiso 0.50 1 d PR A 1
H1WB H 0.3121 0.5727 0.8313 0.065 Uiso 0.50 1 d PR A 1
O2W O 0.2365(3) 0.4466(2) 0.7422(2) 0.0211(7) Uani 0.60 1 d P B 2
H2WA H 0.1895 0.3876 0.7223 0.032 Uiso 0.60 1 d PR B 2
H2WB H 0.2409 0.4649 0.6886 0.032 Uiso 0.60 1 d PR B 2
O3W O 0.3574(5) 0.4625(4) 0.8095(4) 0.0324(12) Uani 0.40 1 d P C 3
H3WA H 0.2783 0.4517 0.8132 0.049 Uiso 0.40 1 d PR C 3
H3WB H 0.3585 0.4883 0.7598 0.049 Uiso 0.40 1 d PR C 3
H1O H 0.7591 0.5511 0.5746 0.049 Uiso 1 1 d R . .
H2O H 0.3930 0.6257 0.2619 0.049 Uiso 1 1 d R . .
H3O H 0.2835 0.6088 0.0989 0.049 Uiso 1 1 d R . .
H40 H 0.4840 0.5733 -0.1294 0.049 Uiso 1 1 d R . .
H5O H 0.7164 0.5710 -0.0535 0.049 Uiso 1 1 d R . .
H6O H 1.1331 0.4854 0.2097 0.049 Uiso 1 1 d R . .
H7O H 1.2913 0.6036 0.3915 0.049 Uiso 1 1 d R . .
H8O H 0.9788 0.6243 0.6420 0.049 Uiso 1 1 d R . .
O1S O 0.8923(4) 0.1481(3) 0.0698(3) 0.0661(11) Uani 0.730(5) 1 d PD D 1
H1S H 0.8526 0.1908 0.1058 0.099 Uiso 0.730(5) 1 d PR D 1
C1S C 0.8732(7) 0.1794(10) -0.0241(7) 0.054(2) Uani 0.730(5) 1 d PD D 1
H1S1 H 0.7952 0.2093 -0.0437 0.081 Uiso 0.730(5) 1 calc PR D 1
H1S2 H 0.8670 0.1193 -0.0746 0.081 Uiso 0.730(5) 1 calc PR D 1
H1S3 H 0.9446 0.2307 -0.0174 0.081 Uiso 0.730(5) 1 calc PR D 1
O9 O 1.1125(12) 0.1720(7) 0.1719(7) 0.082(2) Uani 0.680(4) 1 d PD E 1
H9O H 1.0195 0.1622 0.1266 0.123 Uiso 0.680(4) 1 d PR E 1
O10 O 1.0995(14) 0.3401(9) 0.1713(10) 0.0486(19) Uani 0.680(4) 1 d PD E 1
C41 C 1.1565(6) 0.2683(7) 0.1951(8) 0.045(2) Uani 0.680(4) 1 d PD E 1
C42 C 1.2963(6) 0.3010(9) 0.2568(7) 0.069(3) Uani 0.680(4) 1 d PD E 1
H42A H 1.3370 0.3695 0.2671 0.083 Uiso 0.680(4) 1 calc PR E 1
C43 C 1.3577(7) 0.2299(6) 0.2950(5) 0.077(2) Uani 0.680(4) 1 d PD E 1
H43A H 1.3155 0.1614 0.2816 0.092 Uiso 0.680(4) 1 calc PR E 1
Cl1 Cl 1.51580(18) 0.2609(2) 0.36990(17) 0.1168(13) Uani 0.680(4) 1 d PD E 1
O1SB O 0.8809(12) 0.2812(8) 0.0447(8) 0.0661(11) Uani 0.270(5) 1 d PD D 2
H1SB H 0.9676 0.2961 0.0874 0.099 Uiso 0.270(5) 1 d PR D 2
C1SB C 0.838(3) 0.184(3) -0.026(2) 0.054(2) Uani 0.270(5) 1 d PD D 2
H1S4 H 0.9103 0.1507 -0.0282 0.081 Uiso 0.270(5) 1 calc PR D 2
H1S5 H 0.7915 0.1966 -0.0918 0.081 Uiso 0.270(5) 1 calc PR D 2
H1S6 H 0.7816 0.1390 -0.0060 0.081 Uiso 0.270(5) 1 calc PR D 2
O9B O 1.153(3) 0.1849(17) 0.1995(18) 0.082(2) Uani 0.320(4) 1 d PD E 2
H9OB H 1.0736 0.1697 0.1713 0.123 Uiso 0.320(4) 1 d PR E 2
O10B O 1.112(3) 0.318(2) 0.163(2) 0.0486(19) Uani 0.320(4) 1 d PD E 2
C41B C 1.2024(19) 0.2795(19) 0.212(2) 0.045(2) Uani 0.320(4) 1 d PD E 2
C42B C 1.3457(16) 0.323(2) 0.2722(17) 0.069(3) Uani 0.320(4) 1 d PD E 2
H42B H 1.3674 0.3855 0.2544 0.083 Uiso 0.320(4) 1 calc PR E 2
C43B C 1.4400(16) 0.3024(11) 0.3347(10) 0.077(2) Uani 0.320(4) 1 d PD E 2
H43B H 1.5186 0.3468 0.3648 0.092 Uiso 0.320(4) 1 calc PR E 2
Cl1B Cl 1.4069(5) 0.1759(4) 0.3610(4) 0.091(2) Uani 0.320(4) 1 d PD E 2

loop_
_atom_site_aniso_label
_atom_site_aniso_U_11
_atom_site_aniso_U_22
_atom_site_aniso_U_33
_atom_site_aniso_U_23
_atom_site_aniso_U_13
_atom_site_aniso_U_12
O1 0.0240(10) 0.0238(10) 0.0226(10) 0.0103(8) 0.0072(8) 0.0061(8)
O2 0.0165(10) 0.0267(11) 0.0276(11) 0.0102(8) 0.0008(8) -0.0011(8)
O3 0.0202(10) 0.0265(11) 0.0219(10) -0.0023(8) 0.0066(8) -0.0032(8)
O4 0.0260(11) 0.0342(12) 0.0151(9) -0.0016(8) 0.0043(8) -0.0033(9)
O5 0.0230(11) 0.0282(11) 0.0199(10) -0.0046(8) 0.0030(8) -0.0004(8)
O6 0.0236(11) 0.0195(10) 0.0321(11) -0.0008(8) 0.0029(9) 0.0076(8)
O7 0.0326(12) 0.0279(11) 0.0359(12) 0.0116(9) 0.0225(10) 0.0117(9)
O8 0.0259(11) 0.0333(11) 0.0213(10) 0.0118(8) 0.0113(8) 0.0086(9)
C1 0.0172(13) 0.0197(13) 0.0147(12) 0.0002(10) 0.0066(11) 0.0050(10)
C2 0.0218(14) 0.0205(14) 0.0157(13) 0.0045(10) 0.0083(11) 0.0093(11)
C3 0.0202(14) 0.0186(13) 0.0221(14) 0.0046(11) 0.0096(11) 0.0018(11)
C4 0.0156(13) 0.0204(14) 0.0203(13) 0.0013(11) 0.0073(11) 0.0030(11)
C5 0.0188(13) 0.0182(13) 0.0155(13) 0.0015(10) 0.0079(11) 0.0060(10)
C6 0.0197(13) 0.0148(13) 0.0165(13) 0.0016(10) 0.0081(11) 0.0027(10)
C7 0.0155(13) 0.0194(13) 0.0170(13) 0.0031(10) 0.0041(11) 0.0037(10)
C8 0.0212(14) 0.0167(13) 0.0156(13) 0.0056(10) 0.0032(11) 0.0064(11)
C9 0.0193(14) 0.0215(14) 0.0187(13) 0.0044(11) 0.0050(11) 0.0031(11)
C10 0.0207(14) 0.0236(14) 0.0180(13) 0.0009(11) 0.0006(11) -0.0019(11)
C11 0.0247(15) 0.0234(14) 0.0139(13) 0.0038(11) 0.0043(11) 0.0021(11)
C12 0.0198(14) 0.0199(14) 0.0170(13) 0.0070(11) 0.0044(11) 0.0046(11)
C13 0.0185(13) 0.0158(13) 0.0156(13) 0.0040(10) 0.0009(11) 0.0022(10)
C14 0.0214(14) 0.0222(14) 0.0136(12) 0.0032(10) 0.0042(11) 0.0000(11)
C15 0.0199(14) 0.0211(14) 0.0155(13) 0.0044(10) 0.0091(11) -0.0002(11)
C16 0.0205(14) 0.0245(14) 0.0151(13) -0.0011(11) 0.0075(11) -0.0029(11)
C17 0.0240(15) 0.0189(14) 0.0234(14) -0.0028(11) 0.0113(12) 0.0022(11)
C18 0.0201(14) 0.0225(14) 0.0219(14) 0.0033(11) 0.0093(11) 0.0038(11)
C19 0.0191(13) 0.0198(13) 0.0161(13) 0.0025(10) 0.0091(11) 0.0001(11)
C20 0.0205(14) 0.0184(13) 0.0162(13) 0.0033(10) 0.0089(11) 0.0008(11)
C21 0.0171(13) 0.0217(14) 0.0178(13) 0.0037(11) 0.0059(11) 0.0023(11)
C22 0.0175(13) 0.0181(13) 0.0154(13) 0.0005(10) 0.0037(11) -0.0006(10)
C23 0.0193(14) 0.0192(14) 0.0224(14) 0.0014(11) 0.0086(11) 0.0040(11)
C24 0.0245(15) 0.0227(15) 0.0249(14) 0.0079(11) 0.0089(12) 0.0076(12)
C25 0.0221(14) 0.0231(14) 0.0159(13) 0.0038(11) 0.0057(11) 0.0017(11)
C26 0.0150(13) 0.0186(13) 0.0156(13) 0.0000(10) 0.0027(10) 0.0004(10)
C27 0.0178(13) 0.0171(13) 0.0165(13) 0.0020(10) 0.0018(11) 0.0015(10)
C28 0.0184(14) 0.0198(14) 0.0150(13) 0.0025(10) 0.0050(11) 0.0041(11)
C29 0.0198(14) 0.0202(14) 0.0227(14) 0.0026(11) 0.0053(11) 0.0042(11)
C30 0.0305(17) 0.0231(15) 0.0356(17) 0.0107(13) 0.0053(14) 0.0070(13)
C31 0.0257(15) 0.0234(15) 0.0218(14) 0.0081(11) 0.0046(12) 0.0001(12)
C32 0.0388(18) 0.0280(16) 0.0334(17) 0.0151(13) 0.0061(15) 0.0063(14)
C33 0.0201(14) 0.0223(14) 0.0201(14) 0.0032(11) 0.0075(11) 0.0011(11)
C34 0.0257(16) 0.0266(16) 0.0256(15) 0.0002(12) 0.0047(13) -0.0028(12)
C35 0.0221(14) 0.0192(14) 0.0219(14) 0.0009(11) 0.0043(12) 0.0036(11)
C36 0.0277(16) 0.0233(15) 0.0271(15) -0.0022(12) 0.0004(13) 0.0004(12)
O2S 0.0570(18) 0.085(2) 0.0426(16) 0.0108(15) 0.0046(14) -0.0129(16)
C2S 0.041(2) 0.077(3) 0.056(3) 0.018(2) 0.0106(19) 0.002(2)
O1W 0.056(3) 0.033(2) 0.015(2) 0.0068(18) -0.017(2) -0.019(2)
O2W 0.0259(17) 0.0211(16) 0.0182(15) 0.0067(13) 0.0099(14) 0.0000(13)
O3W 0.025(3) 0.031(3) 0.033(3) 0.001(2) 0.002(2) 0.005(2)
O1S 0.082(3) 0.058(2) 0.055(2) 0.0019(18) 0.031(2) -0.015(2)
C1S 0.039(5) 0.072(3) 0.049(2) 0.000(2) 0.024(4) -0.011(4)
O9 0.122(9) 0.056(3) 0.054(6) 0.008(4) 0.008(4) 0.040(4)
O10 0.067(4) 0.026(6) 0.048(3) 0.009(4) 0.012(2) 0.012(3)
C41 0.044(6) 0.062(4) 0.036(5) 0.007(3) 0.018(5) 0.024(5)
C42 0.033(6) 0.149(7) 0.028(4) 0.009(4) 0.011(5) 0.045(6)
C43 0.091(6) 0.092(6) 0.042(4) -0.007(3) 0.014(3) 0.056(4)
Cl1 0.0415(11) 0.173(3) 0.0856(15) -0.0648(16) -0.0047(10) 0.0272(13)
O1SB 0.082(3) 0.058(2) 0.055(2) 0.0019(18) 0.031(2) -0.015(2)
C1SB 0.039(5) 0.072(3) 0.049(2) 0.000(2) 0.024(4) -0.011(4)
O9B 0.122(9) 0.056(3) 0.054(6) 0.008(4) 0.008(4) 0.040(4)
O10B 0.067(4) 0.026(6) 0.048(3) 0.009(4) 0.012(2) 0.012(3)
C41B 0.044(6) 0.062(4) 0.036(5) 0.007(3) 0.018(5) 0.024(5)
C42B 0.033(6) 0.149(7) 0.028(4) 0.009(4) 0.011(5) 0.045(6)
C43B 0.091(6) 0.092(6) 0.042(4) -0.007(3) 0.014(3) 0.056(4)
Cl1B 0.126(5) 0.078(3) 0.085(3) 0.016(2) 0.047(3) 0.051(3)

loop_
_atom_type_symbol
_atom_type_description
_atom_type_scat_dispersion_real
_atom_type_scat_dispersion_imag
_atom_type_scat_source
C C 0.0033 0.0016 'International Tables Vol C Tables 4.2.6.8 and 6.1.1.4'
H H 0.0000 0.0000 'International Tables Vol C Tables 4.2.6.8 and 6.1.1.4'
O O 0.0106 0.0060 'International Tables Vol C Tables 4.2.6.8 and 6.1.1.4'
Cl Cl 0.1484 0.1585 'International Tables Vol C Tables 4.2.6.8 and 6.1.1.4'

loop_
_geom_angle_atom_site_label_1
_geom_angle_atom_site_label_2
_geom_angle_atom_site_label_3
_geom_angle
C6 C1 C2 117.1(2)
C6 C1 C28 123.2(2)
C2 C1 C28 119.7(2)
O1 C2 C3 120.8(2)
O1 C2 C1 118.0(2)
C3 C2 C1 121.2(2)
C2 C3 C4 120.0(2)
O2 C4 C3 115.3(2)
O2 C4 C5 123.6(2)
C3 C4 C5 121.1(2)
C4 C5 C6 117.0(2)
C4 C5 C7 121.2(2)
C6 C5 C7 121.8(2)
C1 C6 C5 123.7(2)
C5 C7 C8 110.5(2)
C5 C7 C29 113.6(2)
C8 C7 C29 111.8(2)
C13 C8 C9 117.0(2)
C13 C8 C7 121.6(2)
C9 C8 C7 121.3(2)
O3 C9 C10 121.3(2)
O3 C9 C8 117.5(2)
C10 C9 C8 121.2(3)
C11 C10 C9 119.9(2)
O4 C11 C10 121.5(2)
O4 C11 C12 117.3(2)
C10 C11 C12 121.1(2)
C13 C12 C11 117.0(2)
C13 C12 C14 121.3(2)
C11 C12 C14 121.7(2)
C12 C13 C8 123.7(2)
C15 C14 C12 110.4(2)
C15 C14 C31 114.6(2)
C12 C14 C31 111.9(2)
C20 C15 C16 116.3(2)
C20 C15 C14 122.8(2)
C16 C15 C14 120.9(2)
O5 C16 C17 115.6(2)
O5 C16 C15 122.5(2)
C17 C16 C15 121.9(2)
C18 C17 C16 119.8(3)
O6 C18 C17 121.3(2)
O6 C18 C19 117.8(2)
C17 C18 C19 120.9(3)
C20 C19 C18 117.3(2)
C20 C19 C21 123.8(2)
C18 C19 C21 118.9(2)
C19 C20 C15 123.9(2)
C19 C21 C22 110.8(2)
C19 C21 C33 113.6(2)
C22 C21 C33 112.2(2)
C27 C22 C23 116.8(2)
C27 C22 C21 120.4(2)
C23 C22 C21 122.7(2)
O7 C23 C24 115.2(2)
O7 C23 C22 123.8(2)
C24 C23 C22 121.0(2)
C25 C24 C23 120.0(3)
C24 C25 O8 116.8(2)
C24 C25 C26 121.3(2)
O8 C25 C26 121.9(2)
C25 C26 C27 116.9(2)
C25 C26 C28 121.5(2)
C27 C26 C28 121.6(2)
C26 C27 C22 123.8(2)
C1 C28 C26 110.8(2)
C1 C28 C35 113.5(2)
C26 C28 C35 112.3(2)
C30 C29 C7 112.4(2)
C14 C31 C32 111.7(2)
C34 C33 C21 112.7(2)
C36 C35 C28 112.5(2)
O10 C41 O9 127.6(10)
O10 C41 C42 114.4(11)
O9 C41 C42 118.0(8)
C43 C42 C41 116.9(9)
C42 C43 Cl1 120.2(7)
O10B C41B O9B 103(3)
O10B C41B C42B 133(3)
O9B C41B C42B 124(2)
C43B C42B C41B 141(3)
C42B C43B Cl1B 110.7(19)

loop_
_geom_bond_atom_site_label_1
_geom_bond_atom_site_label_2
_geom_bond_distance
O1 C2 1.378(3)
O2 C4 1.373(3)
O3 C9 1.379(3)
O4 C11 1.379(3)
O5 C16 1.381(3)
O6 C18 1.369(3)
O7 C23 1.382(3)
O8 C25 1.387(3)
C1 C6 1.391(4)
C1 C2 1.398(4)
C1 C28 1.520(4)
C2 C3 1.380(4)
C3 C4 1.392(4)
C4 C5 1.394(4)
C5 C6 1.397(4)
C5 C7 1.528(3)
C7 C8 1.537(4)
C7 C29 1.539(4)
C8 C13 1.393(4)
C8 C9 1.393(4)
C9 C10 1.390(4)
C10 C11 1.385(4)
C11 C12 1.399(4)
C12 C13 1.392(4)
C12 C14 1.528(4)
C14 C15 1.522(4)
C14 C31 1.531(4)
C15 C20 1.398(4)
C15 C16 1.399(4)
C16 C17 1.386(4)
C17 C18 1.385(4)
C18 C19 1.402(4)
C19 C20 1.390(4)
C19 C21 1.524(4)
C21 C22 1.531(4)
C21 C33 1.531(4)
C22 C27 1.395(4)
C22 C23 1.395(4)
C23 C24 1.390(4)
C24 C25 1.382(4)
C25 C26 1.391(4)
C26 C27 1.394(4)
C26 C28 1.531(4)
C28 C35 1.533(4)
C29 C30 1.525(4)
C31 C32 1.533(4)
C33 C34 1.526(4)
C35 C36 1.526(4)
O2S C2S 1.410(5)
O1S C1S 1.453(14)
O9 C41 1.282(8)
O10 C41 1.235(9)
C41 C42 1.526(8)
C42 C43 1.313(10)
C43 Cl1 1.738(8)
O1SB C1SB 1.45(2)
O9B C41B 1.289(16)
O10B C41B 1.254(17)
C41B C42B 1.574(16)
C42B C43B 1.242(16)
C43B Cl1B 1.821(15)
